data_4329019
loop_
_publ_author_name
'Kensuke Murashima'
'Takeaki Watanabe'
'Shinji Kanegawa'
'Daisuke Yoshihara'
'Yuji Inagaki'
'Satoru Karasawa'
'Noboru Koga'

_publ_contact_author_email koga@fc.phar.kyusyu-u.ac.jp
_publ_contact_author_fax +81-92-642-6590
_publ_contact_author_name 'Noboru  Koga'
_publ_contact_author_phone +81-92-642-6590
_publ_section_title
;
 Preparations, Crystal Structures, and Magnetic Properties of
 N,N-Dipyridylaminoxyl as a New Magnetic Coupler and Its One-Dimensional
 Cobalt(II) Chains
;
_journal_name_full 'Inorganic Chemistry'
_journal_page_first 4982
_journal_page_last 4993
_journal_paper_doi 10.1021/ic202397m
_journal_volume 51
_journal_year 2012
_chemical_formula_sum 'C32 H18 Co F14 N5 O3'
_chemical_formula_weight 845.44
_space_group_IT_number 2
_symmetry_cell_setting triclinic
_symmetry_Int_Tables_number 2
_symmetry_space_group_name_Hall '-P 1'
_symmetry_space_group_name_H-M 'P -1'
_atom_sites_solution_hydrogens geom
_atom_sites_solution_primary direct
_atom_sites_solution_secondary difmap
_cell_angle_alpha 91.961(6)
_cell_angle_beta 95.844(6)
_cell_angle_gamma 105.413(6)
_cell_formula_units_Z 2
_cell_length_a 9.616(4)
_cell_length_b 12.934(6)
_cell_length_c 13.637(6)
_cell_measurement_temperature 93(2)
_cell_volume 1623.3(12)
_computing_structure_refinement 'SHELXL-97 (Sheldrick, 2008)'
_computing_structure_solution 'SHELXS-97 (Sheldrick, 2008)'
_diffrn_ambient_temperature 93(2)
_diffrn_measured_fraction_theta_full 0.967
_diffrn_measured_fraction_theta_max 0.967
_diffrn_measurement_device_type Bruker-APEXII
_diffrn_measurement_method CCD
_diffrn_radiation_monochromator graphite
_diffrn_radiation_source 'fine-focus sealed tube'
_diffrn_radiation_type MoK\a
_diffrn_radiation_wavelength 0.71073
_diffrn_reflns_av_R_equivalents 0.0401
_diffrn_reflns_av_sigmaI/netI 0.0943
_diffrn_reflns_limit_h_max 10
_diffrn_reflns_limit_h_min -11
_diffrn_reflns_limit_k_max 12
_diffrn_reflns_limit_k_min -15
_diffrn_reflns_limit_l_max 16
_diffrn_reflns_limit_l_min -13
_diffrn_reflns_number 7988
_diffrn_reflns_theta_full 25.68
_diffrn_reflns_theta_max 25.68
_diffrn_reflns_theta_min 1.50
_exptl_absorpt_coefficient_mu 0.654
_exptl_absorpt_correction_T_max 0.9680
_exptl_absorpt_correction_T_min 0.9375
_exptl_absorpt_correction_type none
_exptl_crystal_colour red
_exptl_crystal_density_diffrn 1.730
_exptl_crystal_description block
_exptl_crystal_F_000 844
_exptl_crystal_size_max 0.10
_exptl_crystal_size_mid 0.08
_exptl_crystal_size_min 0.05
_refine_diff_density_max 1.700
_refine_diff_density_min -0.728
_refine_diff_density_rms 0.164
_refine_ls_extinction_method none
_refine_ls_goodness_of_fit_ref 1.040
_refine_ls_hydrogen_treatment mixed
_refine_ls_matrix_type full
_refine_ls_number_parameters 475
_refine_ls_number_reflns 5960
_refine_ls_number_restraints 0
_refine_ls_restrained_S_all 1.040
_refine_ls_R_factor_all 0.1334
_refine_ls_R_factor_gt 0.0895
_refine_ls_shift/su_max 0.000
_refine_ls_shift/su_mean 0.000
_refine_ls_structure_factor_coef Fsqd
_refine_ls_weighting_details 'calc w=1/[\s^2^(Fo^2^)+(0.1706P)^2^+3.8507P] where P=(Fo^2^+2Fc^2^)/3'
_refine_ls_weighting_scheme calc
_refine_ls_wR_factor_gt 0.2447
_refine_ls_wR_factor_ref 0.2778
_reflns_number_gt 3897
_reflns_number_total 5960
_reflns_threshold_expression >2sigma(I)
_cod_data_source_file ic202397m_si_002_2.cif
_cod_data_source_block '_2'
_cod_original_cell_volume 1623.3(13)
_cod_database_code 4329019

loop_
_symmetry_equiv_pos_as_xyz
'x, y, z'
'-x, -y, -z'

loop_
_atom_site_label
_atom_site_type_symbol
_atom_site_fract_x
_atom_site_fract_y
_atom_site_fract_z
_atom_site_U_iso_or_equiv
_atom_site_adp_type
_atom_site_occupancy
_atom_site_symmetry_multiplicity
_atom_site_calc_flag
_atom_site_refinement_flags
Co1 Co 0.0000 0.5000 1.0000 0.0171(3) Uani 1 2 d S
Co2 Co 0.5000 0.0000 0.5000 0.0185(3) Uani 1 2 d S
O2 O 0.4624(5) 0.1327(4) 0.4441(3) 0.0234(10) Uani 1 1 d .
O1 O 0.0862(5) 0.5704(4) 0.8832(4) 0.0305(12) Uani 1 1 d .
N1 N 0.2877(6) -0.0994(4) 0.4263(4) 0.0204(6) Uani 1 1 d .
N3 N 0.0732(6) 0.3593(4) 0.9621(4) 0.0204(6) Uani 1 1 d .
N2 N 0.2091(6) 0.5648(4) 1.0946(4) 0.0204(6) Uani 1 1 d .
O3 O 0.1889(6) 0.0132(4) 0.9449(4) 0.0342(13) Uani 1 1 d .
F12 F 0.4801(5) 0.5404(5) 1.1918(4) 0.0537(14) Uani 1 1 d .
F8 F 0.0508(5) 0.6736(5) 0.6522(4) 0.0509(14) Uani 1 1 d .
N5 N 0.3959(6) 0.0278(4) 0.6293(4) 0.0204(6) Uani 1 1 d .
F7 F 0.0266(6) 0.1548(4) 0.2015(4) 0.0488(13) Uani 1 1 d .
F13 F 0.4225(6) 0.6756(4) 1.2544(4) 0.0604(16) Uani 1 1 d .
F10 F 0.2058(6) 0.7378(4) 0.7783(4) 0.0499(13) Uani 1 1 d .
N4 N 0.2076(6) 0.0879(4) 0.8833(4) 0.0204(6) Uani 1 1 d .
F4 F -0.0099(5) -0.2225(5) 0.4174(5) 0.0647(18) Uani 1 1 d .
F1 F 0.5600(5) 0.4093(4) 0.4182(4) 0.0490(13) Uani 1 1 d .
F3 F 0.3516(6) 0.3066(4) 0.4394(4) 0.0528(14) Uani 1 1 d .
F14 F 0.3883(5) 0.5314(5) 1.3287(4) 0.0533(15) Uani 1 1 d .
F5 F 0.0553(6) -0.3674(4) 0.4096(5) 0.0618(16) Uani 1 1 d .
F2 F 0.4473(7) 0.2851(4) 0.3088(4) 0.0565(15) Uani 1 1 d .
F9 F 0.2056(6) 0.5895(5) 0.7040(4) 0.0581(15) Uani 1 1 d .
F11 F 0.5674(6) 0.8813(5) 0.9108(4) 0.0577(15) Uani 1 1 d .
C22 C 0.0206(8) 0.5838(6) 0.8016(5) 0.0243(15) Uani 1 1 d .
C23 C 0.3220(8) 0.1027(6) 0.6324(5) 0.0252(15) Uani 1 1 d .
H23 H 0.3156 0.1428 0.5759 0.030 Uiso 1 1 calc R
C24 C 0.1725(8) 0.3658(6) 0.8992(5) 0.0249(15) Uani 1 1 d .
H24 H 0.2097 0.4328 0.8719 0.030 Uiso 1 1 calc R
C25 C 0.0223(8) 0.2641(6) 0.9995(5) 0.0251(15) Uani 1 1 d .
H25 H -0.0460 0.2584 1.0461 0.030 Uiso 1 1 calc R
F6 F 0.0848(7) -0.2637(5) 0.2907(4) 0.0713(19) Uani 1 1 d .
C27 C 0.2699(7) 0.0697(5) 0.7963(5) 0.0203(14) Uani 1 1 d .
C28 C 0.1657(7) 0.1809(5) 0.9083(5) 0.0195(14) Uani 1 1 d .
C29 C 0.5452(8) 0.2281(6) 0.4555(5) 0.0263(16) Uani 1 1 d .
C30 C 0.2553(7) 0.1250(6) 0.7117(5) 0.0247(15) Uani 1 1 d .
H30 H 0.2008 0.1765 0.7089 0.030 Uiso 1 1 calc R
C31 C 0.2129(7) -0.0423(6) 0.3672(5) 0.0255(16) Uani 1 1 d .
C32 C 0.2240(7) 0.2803(6) 0.8719(5) 0.0251(15) Uani 1 1 d .
H32 H 0.2977 0.2892 0.8290 0.030 Uiso 1 1 calc R
C33 C 0.3086(8) 0.6438(6) 1.0555(6) 0.0310(17) Uani 1 1 d .
C34 C 0.1287(8) 0.0150(6) 0.4080(6) 0.0317(17) Uani 1 1 d .
H34 H 0.1152 0.0096 0.4758 0.038 Uiso 1 1 calc R
C35 C 0.4014(8) 0.6195(7) 0.9911(6) 0.0328(18) Uani 1 1 d .
H35 H 0.4034 0.5470 0.9801 0.039 Uiso 1 1 calc R
C36 C 0.4034(8) -0.0274(6) 0.7105(5) 0.0274(16) Uani 1 1 d .
H36 H 0.4531 -0.0817 0.7101 0.033 Uiso 1 1 calc R
C37 C 0.2328(8) -0.0341(6) 0.2683(5) 0.0309(17) Uani 1 1 d .
H37 H 0.2916 -0.0726 0.2396 0.037 Uiso 1 1 calc R
C38 C 0.1178(9) 0.6474(7) 0.7334(7) 0.040(2) Uani 1 1 d .
C39 C 0.3098(8) 0.7506(6) 1.0721(6) 0.0332(18) Uani 1 1 d .
H39 H 0.2496 0.7693 1.1169 0.040 Uiso 1 1 calc R
C40 C 0.6821(8) 0.2647(6) 0.5059(6) 0.0335(18) Uani 1 1 d .
H40 H 0.7309 0.3386 0.5029 0.040 Uiso 1 1 calc R
C41 C 0.0643(8) 0.1741(6) 0.9738(5) 0.0284(16) Uani 1 1 d .
H41 H 0.0237 0.1077 1.0012 0.034 Uiso 1 1 calc R
C42 C 0.3423(8) -0.0089(6) 0.7944(5) 0.0258(15) Uani 1 1 d .
H42 H 0.3501 -0.0499 0.8502 0.031 Uiso 1 1 calc R
C43 C 0.0639(8) 0.0797(6) 0.3526(6) 0.0313(17) Uani 1 1 d .
H43 H 0.0037 0.1174 0.3806 0.038 Uiso 1 1 calc R
C44 C 0.0883(9) 0.0881(7) 0.2566(6) 0.0356(19) Uani 1 1 d .
C45 C 0.4757(9) 0.3086(7) 0.4058(6) 0.0361(19) Uani 1 1 d .
C46 C -0.1268(8) 0.5452(7) 0.7685(6) 0.0337(18) Uani 1 1 d .
H46 H -0.1611 0.5689 0.7078 0.040 Uiso 1 1 calc R
C47 C 0.2293(9) 0.5269(6) 1.1810(6) 0.0337(18) Uani 1 1 d .
C48 C 0.1671(9) 0.0304(7) 0.2110(6) 0.0354(18) Uani 1 1 d .
H48 H 0.1764 0.0344 0.1425 0.042 Uiso 1 1 calc R
C49 C 0.2446(8) -0.2024(6) 0.4389(6) 0.0323(18) Uani 1 1 d .
C50 C 0.4889(8) 0.6981(7) 0.9440(6) 0.040(2) Uani 1 1 d .
H50 H 0.5530 0.6814 0.9012 0.048 Uiso 1 1 calc R
C51 C 0.3982(9) 0.8300(7) 1.0234(6) 0.040(2) Uani 1 1 d .
H51 H 0.3996 0.9031 1.0347 0.048 Uiso 1 1 calc R
C52 C 0.4825(9) 0.8019(7) 0.9599(7) 0.042(2) Uani 1 1 d .
C53 C 0.0923(10) -0.2643(7) 0.3884(8) 0.048(2) Uani 1 1 d .
C54 C 0.3821(9) 0.5701(8) 1.2396(7) 0.043(2) Uani 1 1 d .

loop_
_atom_site_aniso_label
_atom_site_aniso_U_11
_atom_site_aniso_U_22
_atom_site_aniso_U_33
_atom_site_aniso_U_23
_atom_site_aniso_U_13
_atom_site_aniso_U_12
Co1 0.0150(7) 0.0182(7) 0.0176(6) -0.0033(5) 0.0045(5) 0.0030(5)
Co2 0.0172(7) 0.0218(7) 0.0167(6) -0.0050(5) 0.0032(5) 0.0058(5)
O2 0.020(2) 0.026(3) 0.023(2) -0.0032(19) 0.0042(19) 0.003(2)
O1 0.027(3) 0.031(3) 0.032(3) -0.003(2) 0.002(2) 0.005(2)
N1 0.0212(13) 0.0212(13) 0.0190(13) -0.0069(10) 0.0047(10) 0.0062(11)
N3 0.0212(13) 0.0212(13) 0.0190(13) -0.0069(10) 0.0047(10) 0.0062(11)
N2 0.0212(13) 0.0212(13) 0.0190(13) -0.0069(10) 0.0047(10) 0.0062(11)
O3 0.046(3) 0.033(3) 0.030(3) 0.011(2) 0.017(2) 0.017(3)
F12 0.023(3) 0.074(4) 0.060(3) 0.014(3) -0.001(2) 0.008(3)
F8 0.040(3) 0.072(4) 0.036(3) 0.028(3) 0.006(2) 0.003(3)
N5 0.0212(13) 0.0212(13) 0.0190(13) -0.0069(10) 0.0047(10) 0.0062(11)
F7 0.053(3) 0.057(3) 0.043(3) 0.016(2) 0.001(2) 0.025(3)
F13 0.055(3) 0.042(3) 0.060(4) 0.006(3) -0.022(3) -0.019(3)
F10 0.051(3) 0.040(3) 0.052(3) 0.012(2) 0.014(2) -0.002(2)
N4 0.0212(13) 0.0212(13) 0.0190(13) -0.0069(10) 0.0047(10) 0.0062(11)
F4 0.024(3) 0.054(3) 0.112(5) 0.021(3) -0.003(3) 0.004(2)
F1 0.044(3) 0.028(3) 0.071(4) 0.013(2) -0.003(3) 0.006(2)
F3 0.043(3) 0.051(3) 0.077(4) 0.017(3) 0.017(3) 0.028(3)
F14 0.039(3) 0.068(4) 0.042(3) 0.017(3) -0.009(2) -0.001(3)
F5 0.043(3) 0.036(3) 0.091(5) 0.008(3) -0.015(3) -0.008(2)
F2 0.080(4) 0.052(3) 0.038(3) 0.010(2) -0.011(3) 0.024(3)
F9 0.063(4) 0.061(4) 0.061(4) 0.013(3) 0.039(3) 0.022(3)
F11 0.041(3) 0.058(3) 0.062(4) 0.025(3) 0.004(3) -0.009(3)
C22 0.028(4) 0.027(4) 0.020(3) -0.002(3) 0.006(3) 0.011(3)
C23 0.025(4) 0.035(4) 0.018(3) -0.001(3) -0.001(3) 0.013(3)
C24 0.025(4) 0.025(4) 0.023(4) -0.005(3) 0.004(3) 0.004(3)
C25 0.027(4) 0.030(4) 0.022(3) 0.000(3) 0.015(3) 0.009(3)
F6 0.070(4) 0.060(4) 0.054(4) 0.001(3) -0.030(3) -0.019(3)
C27 0.019(3) 0.019(3) 0.023(3) -0.005(3) 0.003(3) 0.004(3)
C28 0.022(3) 0.022(3) 0.012(3) -0.007(2) -0.002(3) 0.006(3)
C29 0.025(4) 0.033(4) 0.023(4) 0.002(3) 0.003(3) 0.012(3)
C30 0.023(4) 0.024(4) 0.030(4) -0.002(3) 0.004(3) 0.010(3)
C31 0.014(3) 0.035(4) 0.023(4) -0.009(3) -0.002(3) 0.001(3)
C32 0.019(3) 0.029(4) 0.026(4) -0.009(3) 0.007(3) 0.003(3)
C33 0.026(4) 0.028(4) 0.036(4) -0.010(3) 0.005(3) 0.002(3)
C34 0.028(4) 0.040(4) 0.026(4) -0.004(3) 0.002(3) 0.008(3)
C35 0.027(4) 0.043(5) 0.030(4) -0.006(3) 0.004(3) 0.012(4)
C36 0.028(4) 0.026(4) 0.029(4) -0.004(3) 0.004(3) 0.008(3)
C37 0.026(4) 0.041(5) 0.021(4) -0.010(3) 0.000(3) 0.005(3)
C38 0.036(5) 0.036(5) 0.044(5) 0.003(4) 0.009(4) 0.004(4)
C39 0.029(4) 0.032(4) 0.035(4) -0.001(3) 0.003(3) 0.004(3)
C40 0.026(4) 0.025(4) 0.043(5) 0.000(3) 0.000(3) -0.002(3)
C41 0.038(4) 0.019(3) 0.028(4) 0.004(3) 0.012(3) 0.005(3)
C42 0.033(4) 0.025(4) 0.023(4) 0.002(3) 0.009(3) 0.014(3)
C43 0.023(4) 0.040(5) 0.034(4) 0.004(3) 0.003(3) 0.015(3)
C44 0.029(4) 0.039(5) 0.037(4) 0.009(4) -0.005(3) 0.010(4)
C45 0.030(4) 0.037(5) 0.045(5) 0.002(4) 0.009(4) 0.015(4)
C46 0.022(4) 0.043(5) 0.034(4) 0.007(4) 0.003(3) 0.004(3)
C47 0.033(4) 0.029(4) 0.035(4) -0.007(3) 0.001(3) 0.003(3)
C48 0.032(4) 0.051(5) 0.023(4) 0.003(3) 0.001(3) 0.009(4)
C49 0.029(4) 0.033(4) 0.033(4) -0.003(3) -0.004(3) 0.007(3)
C50 0.019(4) 0.054(5) 0.038(5) -0.002(4) 0.009(3) -0.005(4)
C51 0.038(5) 0.031(4) 0.044(5) 0.008(4) -0.001(4) -0.001(4)
C52 0.031(5) 0.036(5) 0.051(5) 0.015(4) -0.004(4) -0.004(4)
C53 0.032(5) 0.042(5) 0.061(6) 0.013(4) -0.007(4) -0.002(4)
C54 0.033(5) 0.053(6) 0.041(5) 0.014(4) -0.002(4) 0.005(4)

loop_
_atom_type_symbol
_atom_type_description
_atom_type_scat_dispersion_real
_atom_type_scat_dispersion_imag
_atom_type_scat_source
C C 0.0033 0.0016 'International Tables Vol C Tables 4.2.6.8 and 6.1.1.4'
H H 0.0000 0.0000 'International Tables Vol C Tables 4.2.6.8 and 6.1.1.4'
N N 0.0061 0.0033 'International Tables Vol C Tables 4.2.6.8 and 6.1.1.4'
O O 0.0106 0.0060 'International Tables Vol C Tables 4.2.6.8 and 6.1.1.4'
F F 0.0171 0.0103 'International Tables Vol C Tables 4.2.6.8 and 6.1.1.4'
Co Co 0.3494 0.9721 'International Tables Vol C Tables 4.2.6.8 and 6.1.1.4'

loop_
_geom_angle_atom_site_label_1
_geom_angle_atom_site_label_2
_geom_angle_atom_site_label_3
_geom_angle
_geom_angle_site_symmetry_1
_geom_angle_site_symmetry_3
O1 Co1 O1 179.999(2) . 2_567
O1 Co1 N3 89.3(2) . .
O1 Co1 N3 90.7(2) 2_567 .
O1 Co1 N3 90.7(2) . 2_567
O1 Co1 N3 89.3(2) 2_567 2_567
N3 Co1 N3 180.0(2) . 2_567
O1 Co1 N2 91.0(2) . .
O1 Co1 N2 89.0(2) 2_567 .
N3 Co1 N2 88.3(2) . .
N3 Co1 N2 91.7(2) 2_567 .
O1 Co1 N2 89.0(2) . 2_567
O1 Co1 N2 91.0(2) 2_567 2_567
N3 Co1 N2 91.7(2) . 2_567
N3 Co1 N2 88.3(2) 2_567 2_567
N2 Co1 N2 179.999(1) . 2_567
O2 Co2 O2 179.998(1) . 2_656
O2 Co2 N5 90.3(2) . 2_656
O2 Co2 N5 89.7(2) 2_656 2_656
O2 Co2 N5 89.7(2) . .
O2 Co2 N5 90.3(2) 2_656 .
N5 Co2 N5 179.998(1) 2_656 .
O2 Co2 N1 90.8(2) . .
O2 Co2 N1 89.2(2) 2_656 .
N5 Co2 N1 90.2(2) 2_656 .
N5 Co2 N1 89.8(2) . .
O2 Co2 N1 89.2(2) . 2_656
O2 Co2 N1 90.8(2) 2_656 2_656
N5 Co2 N1 89.8(2) 2_656 2_656
N5 Co2 N1 90.2(2) . 2_656
N1 Co2 N1 180.000(1) . 2_656
C29 O2 Co2 127.6(4) . .
C22 O1 Co1 128.0(5) . .
C49 N1 C31 125.8(6) . .
C49 N1 Co2 120.6(5) . .
C31 N1 Co2 113.6(4) . .
C25 N3 C24 117.2(6) . .
C25 N3 Co1 122.6(4) . .
C24 N3 Co1 120.2(5) . .
C47 N2 C33 125.1(6) . .
C47 N2 Co1 119.8(5) . .
C33 N2 Co1 115.1(5) . .
C36 N5 C23 116.4(6) . .
C36 N5 Co2 122.1(5) . .
C23 N5 Co2 121.5(5) . .
O3 N4 C28 117.3(5) . .
O3 N4 C27 117.2(5) . .
C28 N4 C27 125.5(6) . .
O1 C22 C46 128.1(7) . .
O1 C22 C38 114.0(7) . .
C46 C22 C38 117.9(7) . .
N5 C23 C30 124.5(7) . .
N5 C23 H23 117.8 . .
C30 C23 H23 117.8 . .
N3 C24 C32 123.4(7) . .
N3 C24 H24 118.3 . .
C32 C24 H24 118.3 . .
N3 C25 C41 123.1(6) . .
N3 C25 H25 118.4 . .
C41 C25 H25 118.4 . .
C42 C27 C30 118.7(6) . .
C42 C27 N4 118.6(6) . .
C30 C27 N4 122.6(6) . .
C41 C28 C32 118.1(6) . .
C41 C28 N4 118.6(6) . .
C32 C28 N4 123.3(6) . .
O2 C29 C40 128.9(7) . .
O2 C29 C45 112.3(6) . .
C40 C29 C45 118.8(7) . .
C23 C30 C27 117.9(6) . .
C23 C30 H30 121.1 . .
C27 C30 H30 121.1 . .
C34 C31 N1 120.3(6) . .
C34 C31 C37 119.2(7) . .
N1 C31 C37 120.2(6) . .
C24 C32 C28 118.6(6) . .
C24 C32 H32 120.7 . .
C28 C32 H32 120.7 . .
N2 C33 C39 119.8(7) . .
N2 C33 C35 121.5(7) . .
C39 C33 C35 118.4(7) . .
C43 C34 C31 121.3(7) . .
C43 C34 H34 119.3 . .
C31 C34 H34 119.3 . .
C50 C35 C33 121.1(8) . .
C50 C35 H35 119.5 . .
C33 C35 H35 119.5 . .
N5 C36 C42 123.2(7) . .
N5 C36 H36 118.4 . .
C42 C36 H36 118.4 . .
C31 C37 C48 120.2(7) . .
C31 C37 H37 119.9 . .
C48 C37 H37 119.9 . .
F8 C38 F10 107.5(7) . .
F8 C38 F9 106.7(7) . .
F10 C38 F9 105.7(7) . .
F8 C38 C22 115.4(7) . .
F10 C38 C22 112.1(7) . .
F9 C38 C22 108.9(7) . .
C51 C39 C33 120.2(8) . .
C51 C39 H39 119.9 . .
C33 C39 H39 119.9 . .
C29 C40 C49 125.4(7) . 2_656
C29 C40 H40 117.3 . .
C49 C40 H40 117.3 2_656 .
C28 C41 C25 119.5(7) . .
C28 C41 H41 120.2 . .
C25 C41 H41 120.2 . .
C36 C42 C27 119.2(7) . .
C36 C42 H42 120.4 . .
C27 C42 H42 120.4 . .
C44 C43 C34 118.0(7) . .
C44 C43 H43 121.0 . .
C34 C43 H43 121.0 . .
C43 C44 C48 123.2(7) . .
C43 C44 F7 118.2(7) . .
C48 C44 F7 118.5(7) . .
F3 C45 F2 107.1(7) . .
F3 C45 F1 107.9(7) . .
F2 C45 F1 106.6(7) . .
F3 C45 C29 111.0(7) . .
F2 C45 C29 110.7(6) . .
F1 C45 C29 113.2(7) . .
C22 C46 C47 124.6(7) . 2_567
C22 C46 H46 117.7 . .
C47 C46 H46 117.7 2_567 .
N2 C47 C46 128.4(7) . 2_567
N2 C47 C54 116.7(7) . .
C46 C47 C54 114.8(7) 2_567 .
C44 C48 C37 117.9(7) . .
C44 C48 H48 121.1 . .
C37 C48 H48 121.1 . .
N1 C49 C40 128.2(7) . 2_656
N1 C49 C53 117.0(7) . .
C40 C49 C53 114.8(7) 2_656 .
C35 C50 C52 118.5(8) . .
C35 C50 H50 120.8 . .
C52 C50 H50 120.8 . .
C52 C51 C39 119.0(8) . .
C52 C51 H51 120.5 . .
C39 C51 H51 120.5 . .
C51 C52 F11 118.3(8) . .
C51 C52 C50 122.8(8) . .
F11 C52 C50 118.9(9) . .
F4 C53 F6 108.0(7) . .
F4 C53 F5 106.3(7) . .
F6 C53 F5 106.5(8) . .
F4 C53 C49 111.4(8) . .
F6 C53 C49 111.9(7) . .
F5 C53 C49 112.5(7) . .
F13 C54 F12 108.4(7) . .
F13 C54 F14 106.1(7) . .
F12 C54 F14 107.1(7) . .
F13 C54 C47 113.1(7) . .
F12 C54 C47 110.0(7) . .
F14 C54 C47 111.8(7) . .

loop_
_geom_bond_atom_site_label_1
_geom_bond_atom_site_label_2
_geom_bond_distance
_geom_bond_site_symmetry_2
Co1 O1 2.004(5) .
Co1 O1 2.004(5) 2_567
Co1 N3 2.183(5) .
Co1 N3 2.183(5) 2_567
Co1 N2 2.217(6) .
Co1 N2 2.217(6) 2_567
Co2 O2 2.005(5) .
Co2 O2 2.005(5) 2_656
Co2 N5 2.179(5) 2_656
Co2 N5 2.179(5) .
Co2 N1 2.220(6) .
Co2 N1 2.220(6) 2_656
O2 C29 1.272(9) .
O1 C22 1.263(9) .
N1 C49 1.308(10) .
N1 C31 1.385(9) .
N3 C25 1.337(9) .
N3 C24 1.335(9) .
N2 C47 1.308(10) .
N2 C33 1.366(10) .
O3 N4 1.291(7) .
F12 C54 1.326(11) .
F8 C38 1.324(10) .
N5 C36 1.344(9) .
N5 C23 1.347(9) .
F7 C44 1.373(9) .
F13 C54 1.318(11) .
F10 C38 1.333(10) .
N4 C28 1.408(8) .
N4 C27 1.422(8) .
F4 C53 1.328(11) .
F1 C45 1.334(10) .
F3 C45 1.316(9) .
F14 C54 1.333(10) .
F5 C53 1.335(10) .
F2 C45 1.330(10) .
F9 C38 1.349(10) .
F11 C52 1.372(10) .
C22 C46 1.393(10) .
C22 C38 1.494(11) .
C23 C30 1.372(10) .
C23 H23 0.9500 .
C24 C32 1.382(10) .
C24 H24 0.9500 .
C25 C41 1.376(10) .
C25 H25 0.9500 .
F6 C53 1.328(11) .
C27 C42 1.378(9) .
C27 C30 1.393(10) .
C28 C41 1.376(10) .
C28 C32 1.390(10) .
C29 C40 1.376(10) .
C29 C45 1.522(10) .
C30 H30 0.9500 .
C31 C34 1.377(11) .
C31 C37 1.385(10) .
C32 H32 0.9500 .
C33 C39 1.389(11) .
C33 C35 1.399(11) .
C34 C43 1.373(11) .
C34 H34 0.9500 .
C35 C50 1.361(11) .
C35 H35 0.9500 .
C36 C42 1.380(10) .
C36 H36 0.9500 .
C37 C48 1.389(11) .
C37 H37 0.9500 .
C39 C51 1.383(11) .
C39 H39 0.9500 .
C40 C49 1.396(11) 2_656
C40 H40 0.9500 .
C41 H41 0.9500 .
C42 H42 0.9500 .
C43 C44 1.356(11) .
C43 H43 0.9500 .
C44 C48 1.372(12) .
C46 C47 1.417(11) 2_567
C46 H46 0.9500 .
C47 C46 1.417(11) 2_567
C47 C54 1.551(12) .
C48 H48 0.9500 .
C49 C40 1.396(11) 2_656
C49 C53 1.547(12) .
C50 C52 1.371(13) .
C50 H50 0.9500 .
C51 C52 1.349(13) .
C51 H51 0.9500 .
